data_4309450
loop_
_publ_author_name
'Xuenian Chen'
'Soyoung Lim'
'Christine E. Ple\<cnik'
'Shengming Liu'
'Bin Du'
'Edward A. Meyers'
'Sheldon G. Shore'

_publ_section_title
;
Europium(II) and Ytterbium(II) Cyclic Organohydroborates with Agostic
Interactions
;
_journal_name_full 'Inorganic Chemistry'
_journal_page_first 6052
_journal_page_last 6061
_journal_paper_doi 10.1021/ic050573i
_journal_volume 44
_journal_year 2005
_chemical_formula_sum 'C67 H134 B4 K2 O7 Yb'
_chemical_formula_weight 1346.22
_space_group_IT_number 15
_symmetry_cell_setting monoclinic
_symmetry_space_group_name_Hall '-C 2yc'
_symmetry_space_group_name_H-M 'C 1 2/c 1'
_atom_sites_solution_hydrogens geom
_atom_sites_solution_primary direct
_atom_sites_solution_secondary difmap
_audit_creation_method SHELXL-97
_cell_angle_alpha 90.00
_cell_angle_beta 95.555(10)
_cell_angle_gamma 90.00
_cell_formula_units_Z 4
_cell_length_a 17.6244(10)
_cell_length_b 19.9528(10)
_cell_length_c 21.2835(10)
_cell_measurement_temperature 210(2)
_cell_volume 7449.3(7)
_computing_cell_refinement 'Bruker XSCANS'
_computing_data_collection 'Bruker XSCANS'
_computing_data_reduction 'Bruker SHELXTL'
_computing_molecular_graphics 'Bruker SHELXTL'
_computing_publication_material 'Bruker SHELXTL'
_computing_structure_refinement 'SHELXL-97 (Sheldrick, 1997)'
_computing_structure_solution 'SHELXS-97 (Sheldrick, 1990)'
_diffrn_ambient_temperature 210(2)
_diffrn_measured_fraction_theta_full 0.999
_diffrn_measured_fraction_theta_max 0.999
_diffrn_measurement_device_type 'Bruker P4'
_diffrn_measurement_method '\w scans'
_diffrn_radiation_monochromator graphite
_diffrn_radiation_source 'fine-focus sealed tube'
_diffrn_radiation_type MoK\a
_diffrn_radiation_wavelength 0.71073
_diffrn_reflns_av_R_equivalents 0.0119
_diffrn_reflns_av_sigmaI/netI 0.0207
_diffrn_reflns_limit_h_max 22
_diffrn_reflns_limit_h_min -22
_diffrn_reflns_limit_k_max 24
_diffrn_reflns_limit_k_min -25
_diffrn_reflns_limit_l_max 27
_diffrn_reflns_limit_l_min -27
_diffrn_reflns_number 16671
_diffrn_reflns_theta_full 27.49
_diffrn_reflns_theta_max 27.49
_diffrn_reflns_theta_min 2.04
_exptl_absorpt_coefficient_mu 1.413
_exptl_absorpt_correction_T_max 0.7751
_exptl_absorpt_correction_T_min 0.6158
_exptl_absorpt_correction_type none
_exptl_crystal_density_diffrn 1.200
_exptl_crystal_density_method 'not measured'
_exptl_crystal_F_000 2880
_exptl_crystal_size_max 0.38
_exptl_crystal_size_mid 0.23
_exptl_crystal_size_min 0.19
_refine_diff_density_max 0.987
_refine_diff_density_min -1.030
_refine_diff_density_rms 0.093
_refine_ls_extinction_method none
_refine_ls_goodness_of_fit_ref 1.072
_refine_ls_hydrogen_treatment mixed
_refine_ls_matrix_type full
_refine_ls_number_parameters 408
_refine_ls_number_reflns 8544
_refine_ls_number_restraints 0
_refine_ls_restrained_S_all 1.072
_refine_ls_R_factor_all 0.0357
_refine_ls_R_factor_gt 0.0303
_refine_ls_shift/su_max 0.015
_refine_ls_shift/su_mean 0.001
_refine_ls_structure_factor_coef Fsqd
_refine_ls_weighting_details 'calc w=1/[\s^2^(Fo^2^)+(0.0513P)^2^+9.9532P] where P=(Fo^2^+2Fc^2^)/3'
_refine_ls_weighting_scheme calc
_refine_ls_wR_factor_gt 0.0852
_refine_ls_wR_factor_ref 0.0886
_reflns_number_gt 7702
_reflns_number_total 8544
_reflns_threshold_expression >2sigma(I)
_cod_data_source_file ic050573isi20050413_044257_6.cif
_cod_data_source_block complex8
_cod_depositor_comments
;
The following automatic conversions were performed:
'_symmetry_cell_setting' value 'Monoclinic' changed to 'monoclinic'
according to '/home/saulius/struct/CIF-dictionaries/cif_core.dic'
dictionary named 'cif_core.dic' version 2.4.1 from 2010-06-29.

Automatic conversion script
Id: cif_fix_enum 1527 2010-12-29 10:47:43Z saulius 
;
_cod_database_code 4309450

loop_
_symmetry_equiv_pos_as_xyz
'x, y, z'
'-x, y, -z+1/2'
'x+1/2, y+1/2, z'
'-x+1/2, y+1/2, -z+1/2'
'-x, -y, -z'
'x, -y, z-1/2'
'-x+1/2, -y+1/2, -z'
'x+1/2, -y+1/2, z-1/2'

loop_
_atom_site_label
_atom_site_type_symbol
_atom_site_fract_x
_atom_site_fract_y
_atom_site_fract_z
_atom_site_U_iso_or_equiv
_atom_site_adp_type
_atom_site_occupancy
_atom_site_symmetry_multiplicity
_atom_site_calc_flag
_atom_site_refinement_flags
_atom_site_disorder_assembly
_atom_site_disorder_group
Yb Yb 1.0000 0.238808(8) 1.2500 0.03300(6) Uani 1 2 d S . .
B1 B 0.91444(16) 0.16501(16) 1.16126(14) 0.0378(6) Uani 1 1 d . . .
C11 C 0.88210(17) 0.11422(16) 1.21145(14) 0.0470(6) Uani 1 1 d . . .
C12 C 0.79619(19) 0.1276(2) 1.21463(16) 0.0609(9) Uani 1 1 d . . .
H12A H 0.7759 0.0931 1.2412 0.073 Uiso 1 1 calc . . .
H12B H 0.7905 0.1709 1.2354 0.073 Uiso 1 1 calc . . .
C13 C 0.74758(19) 0.1285(2) 1.15067(18) 0.0705(10) Uani 1 1 d . . .
H13A H 0.7364 0.0822 1.1377 0.085 Uiso 1 1 calc . . .
H13B H 0.6989 0.1505 1.1561 0.085 Uiso 1 1 calc . . .
C14 C 0.78441(18) 0.16407(19) 1.09785(15) 0.0582(8) Uani 1 1 d . . .
H14A H 0.7793 0.2125 1.1036 0.070 Uiso 1 1 calc . . .
H14B H 0.7558 0.1524 1.0575 0.070 Uiso 1 1 calc . . .
C15 C 0.86866(17) 0.14800(16) 1.09338(13) 0.0470(7) Uani 1 1 d . . .
C16 C 0.8829(3) 0.0757(2) 1.07473(19) 0.0727(11) Uani 1 1 d . . .
H16A H 0.9358 0.0718 1.0645 0.087 Uiso 1 1 calc . . .
H16B H 0.8498 0.0654 1.0363 0.087 Uiso 1 1 calc . . .
C17 C 0.8693(3) 0.0231(2) 1.1248(2) 0.0924(15) Uani 1 1 d . . .
H17A H 0.8929 -0.0191 1.1135 0.111 Uiso 1 1 calc . . .
H17B H 0.8143 0.0153 1.1241 0.111 Uiso 1 1 calc . . .
C18 C 0.9007(2) 0.04212(18) 1.19219(19) 0.0702(10) Uani 1 1 d . . .
H18A H 0.9562 0.0365 1.1962 0.084 Uiso 1 1 calc . . .
H18B H 0.8800 0.0109 1.2217 0.084 Uiso 1 1 calc . . .
B2 B 1.09862(15) 0.30550(15) 1.18280(14) 0.0355(6) Uani 1 1 d . . .
C21 C 1.11604(15) 0.35344(14) 1.24407(13) 0.0392(5) Uani 1 1 d . . .
C22 C 1.19874(17) 0.34332(17) 1.27235(14) 0.0502(7) Uani 1 1 d . . .
H22A H 1.2033 0.2984 1.2909 0.060 Uiso 1 1 calc . . .
H22B H 1.2097 0.3757 1.3067 0.060 Uiso 1 1 calc . . .
C23 C 1.25957(17) 0.3510(2) 1.22575(16) 0.0598(8) Uani 1 1 d . . .
H23A H 1.2693 0.3989 1.2200 0.072 Uiso 1 1 calc . . .
H23B H 1.3071 0.3306 1.2445 0.072 Uiso 1 1 calc . . .
C24 C 1.23862(16) 0.31952(19) 1.16111(16) 0.0561(8) Uani 1 1 d . . .
H24A H 1.2473 0.2711 1.1646 0.067 Uiso 1 1 calc . . .
H24B H 1.2733 0.3371 1.1318 0.067 Uiso 1 1 calc . . .
C25 C 1.15624(15) 0.33130(16) 1.13230(13) 0.0442(6) Uani 1 1 d . . .
C26 C 1.1388(2) 0.40487(19) 1.11462(16) 0.0594(8) Uani 1 1 d . . .
H26A H 1.1765 0.4203 1.0869 0.071 Uiso 1 1 calc . . .
H26B H 1.0887 0.4069 1.0904 0.071 Uiso 1 1 calc . . .
C27 C 1.1390(2) 0.45274(17) 1.16948(18) 0.0639(9) Uani 1 1 d . . .
H27A H 1.1150 0.4948 1.1544 0.077 Uiso 1 1 calc . . .
H27B H 1.1919 0.4627 1.1851 0.077 Uiso 1 1 calc . . .
C28 C 1.09720(19) 0.42621(16) 1.22445(16) 0.0527(7) Uani 1 1 d . . .
H28A H 1.0422 0.4296 1.2127 0.063 Uiso 1 1 calc . . .
H28B H 1.1096 0.4553 1.2611 0.063 Uiso 1 1 calc . . .
K K 1.02881(3) 0.22173(3) 1.06288(3) 0.04300(13) Uani 1 1 d . . .
O3 O 0.93564(15) 0.32446(12) 1.02491(11) 0.0625(6) Uani 1 1 d . . .
C31 C 0.8760(2) 0.3401(2) 1.06452(19) 0.0720(11) Uani 1 1 d . . .
H31A H 0.8894 0.3235 1.1075 0.086 Uiso 1 1 calc . . .
H31B H 0.8279 0.3194 1.0477 0.086 Uiso 1 1 calc . . .
C32 C 0.8692(4) 0.4126(3) 1.0644(3) 0.111(2) Uani 1 1 d . . .
H32A H 0.8947 0.4316 1.1034 0.133 Uiso 1 1 calc . . .
H32B H 0.8154 0.4261 1.0608 0.133 Uiso 1 1 calc . . .
C33 C 0.9071(3) 0.4362(2) 1.0079(3) 0.0989(16) Uani 1 1 d . . .
H33A H 0.8713 0.4618 0.9791 0.119 Uiso 1 1 calc . . .
H33B H 0.9512 0.4645 1.0210 0.119 Uiso 1 1 calc . . .
C35 C 1.0057(3) 0.3763(3) 0.9494(2) 0.0895(14) Uani 1 1 d . . .
H35A H 1.0156 0.3332 0.9308 0.134 Uiso 1 1 calc . . .
H35B H 1.0459 0.3866 0.9823 0.134 Uiso 1 1 calc . . .
H35C H 1.0040 0.4107 0.9171 0.134 Uiso 1 1 calc . . .
C34 C 0.9316(2) 0.3739(2) 0.97678(18) 0.0669(9) Uani 1 1 d . . .
H34 H 0.8914 0.3610 0.9432 0.080 Uiso 1 1 calc . . .
O4 O 1.00010(14) 0.18441(17) 0.93983(12) 0.0754(8) Uani 1 1 d . . .
C41 C 1.0653(3) 0.1708(3) 0.9059(2) 0.0883(13) Uani 1 1 d . . .
H41A H 1.0964 0.1350 0.9267 0.106 Uiso 1 1 calc . . .
H41B H 1.0969 0.2111 0.9042 0.106 Uiso 1 1 calc . . .
C42 C 1.0358(3) 0.1502(3) 0.8421(2) 0.0883(14) Uani 1 1 d . . .
H42A H 1.0359 0.1880 0.8127 0.106 Uiso 1 1 calc . . .
H42B H 1.0668 0.1140 0.8269 0.106 Uiso 1 1 calc . . .
C43 C 0.9582(3) 0.1273(4) 0.8478(3) 0.142(3) Uani 1 1 d . . .
H43A H 0.9566 0.0785 0.8520 0.171 Uiso 1 1 calc . . .
H43B H 0.9242 0.1406 0.8107 0.171 Uiso 1 1 calc . . .
C44 C 0.9351(3) 0.1607(5) 0.9062(3) 0.174(4) Uani 1 1 d . . .
H44 H 0.9253 0.1207 0.9317 0.209 Uiso 1 1 calc . . .
C45 C 0.8687(3) 0.1931(3) 0.9080(3) 0.1061(19) Uani 1 1 d . . .
H45A H 0.8651 0.2103 0.9503 0.159 Uiso 1 1 calc . . .
H45B H 0.8268 0.1625 0.8968 0.159 Uiso 1 1 calc . . .
H45C H 0.8661 0.2301 0.8783 0.159 Uiso 1 1 calc . . .
O5 O 1.13868(17) 0.12411(18) 1.06682(17) 0.0928(10) Uani 1 1 d . . .
C51 C 1.1150(3) 0.0546(3) 1.0898(4) 0.133(3) Uani 1 1 d . . .
H51A H 1.0833 0.0594 1.1249 0.159 Uiso 1 1 calc . . .
H51B H 1.0855 0.0305 1.0554 0.159 Uiso 1 1 calc . . .
C52 C 1.1824(5) 0.0189(3) 1.1096(4) 0.142(3) Uani 1 1 d . . .
H52A H 1.1822 -0.0250 1.0890 0.170 Uiso 1 1 calc . . .
H52B H 1.1869 0.0123 1.1554 0.170 Uiso 1 1 calc . . .
C53 C 1.2470(4) 0.0607(3) 1.0909(5) 0.155(3) Uani 1 1 d . . .
H53A H 1.2915 0.0571 1.1222 0.186 Uiso 1 1 calc . . .
H53B H 1.2617 0.0472 1.0495 0.186 Uiso 1 1 calc . . .
C54 C 1.2164(4) 0.1280(3) 1.0889(4) 0.128(2) Uani 1 1 d . . .
H54 H 1.2230 0.1488 1.1313 0.153 Uiso 1 1 calc . . .
C55 C 1.2489(4) 0.1713(4) 1.0420(4) 0.139(3) Uani 1 1 d . . .
H55A H 1.2264 0.2156 1.0430 0.209 Uiso 1 1 calc . . .
H55B H 1.2379 0.1521 1.0002 0.209 Uiso 1 1 calc . . .
H55C H 1.3036 0.1746 1.0520 0.209 Uiso 1 1 calc . . .
O6 O 0.5000 0.0909(4) 1.2500 0.195(4) Uani 1 2 d S . .
C61 C 0.5942(5) 0.1102(6) 1.2758(6) 0.101(3) Uani 0.50 1 d P . .
C62 C 0.5987(3) 0.1719(4) 1.2779(4) 0.127(2) Uani 1 1 d . . .
C63 C 0.5000 0.2047(3) 1.2500 0.143(4) Uani 1 2 d S . .
C64 C 0.5310(7) 0.1571(7) 1.2352(5) 0.108(4) Uani 0.50 1 d P . .
H21 H 1.0842(17) 0.3437(15) 1.2767(14) 0.039(7) Uiso 1 1 d . . .
H11 H 0.9075(19) 0.1181(17) 1.2544(16) 0.052(9) Uiso 1 1 d . . .
H15 H 0.8848(17) 0.1778(16) 1.0577(14) 0.041(8) Uiso 1 1 d . . .
H1A H 0.9810(17) 0.1582(15) 1.1634(13) 0.043(8) Uiso 1 1 d . . .
H2A H 1.0347(18) 0.3067(17) 1.1666(14) 0.047(8) Uiso 1 1 d . . .
H2B H 1.110(2) 0.2485(15) 1.1981(18) 0.048(10) Uiso 1 1 d . . .
H1B H 0.9036(18) 0.2198(18) 1.1720(15) 0.049(9) Uiso 1 1 d . . .
H25 H 1.1520(17) 0.3036(16) 1.0923(15) 0.047(8) Uiso 1 1 d . . .

loop_
_atom_site_aniso_label
_atom_site_aniso_U_11
_atom_site_aniso_U_22
_atom_site_aniso_U_33
_atom_site_aniso_U_23
_atom_site_aniso_U_13
_atom_site_aniso_U_12
Yb 0.02756(8) 0.04051(10) 0.03109(8) 0.000 0.00371(5) 0.000
B1 0.0344(14) 0.0388(16) 0.0395(14) -0.0028(11) 0.0007(11) -0.0058(11)
C11 0.0494(16) 0.0492(17) 0.0409(14) 0.0035(12) -0.0027(12) -0.0117(13)
C12 0.0499(17) 0.081(2) 0.0529(18) 0.0077(16) 0.0100(14) -0.0182(16)
C13 0.0424(17) 0.101(3) 0.067(2) 0.007(2) 0.0003(15) -0.0226(18)
C14 0.0428(16) 0.076(2) 0.0529(17) 0.0093(15) -0.0092(13) -0.0149(15)
C15 0.0430(15) 0.0565(18) 0.0407(14) -0.0010(12) -0.0005(11) -0.0127(13)
C16 0.079(3) 0.075(3) 0.062(2) -0.0277(19) -0.0002(18) -0.006(2)
C17 0.126(4) 0.045(2) 0.099(3) -0.020(2) -0.025(3) -0.004(2)
C18 0.089(3) 0.0413(18) 0.077(2) 0.0081(16) -0.007(2) -0.0060(17)
B2 0.0295(13) 0.0388(15) 0.0389(14) 0.0005(11) 0.0070(10) -0.0026(11)
C21 0.0398(13) 0.0405(14) 0.0390(13) 0.0003(10) 0.0125(11) -0.0057(11)
C22 0.0429(15) 0.0621(19) 0.0452(15) -0.0014(13) 0.0010(12) -0.0108(13)
C23 0.0340(14) 0.080(2) 0.065(2) -0.0023(17) 0.0025(13) -0.0076(14)
C24 0.0347(14) 0.073(2) 0.0629(19) -0.0055(16) 0.0172(13) -0.0026(14)
C25 0.0373(13) 0.0560(17) 0.0403(14) -0.0027(12) 0.0100(11) -0.0087(12)
C26 0.0580(19) 0.066(2) 0.0562(18) 0.0199(16) 0.0145(15) -0.0072(16)
C27 0.070(2) 0.0420(17) 0.083(2) 0.0149(16) 0.0241(18) -0.0036(15)
C28 0.0569(18) 0.0390(15) 0.0651(19) -0.0007(13) 0.0198(14) -0.0020(13)
K 0.0395(3) 0.0484(3) 0.0416(3) -0.0034(2) 0.0065(2) 0.0008(2)
O3 0.0761(15) 0.0563(14) 0.0555(13) 0.0077(10) 0.0086(11) 0.0153(12)
C31 0.070(2) 0.083(3) 0.065(2) 0.0207(19) 0.0141(18) 0.018(2)
C32 0.152(5) 0.073(3) 0.117(4) 0.005(3) 0.057(4) 0.031(3)
C33 0.123(4) 0.052(2) 0.129(4) 0.020(3) 0.045(3) 0.013(2)
C35 0.092(3) 0.111(4) 0.070(3) -0.009(2) 0.029(2) -0.022(3)
C34 0.067(2) 0.071(2) 0.062(2) 0.0119(17) -0.0002(17) 0.0014(18)
O4 0.0562(14) 0.112(2) 0.0575(14) -0.0320(14) 0.0016(11) 0.0058(14)
C41 0.069(3) 0.106(4) 0.092(3) -0.025(3) 0.018(2) 0.009(2)
C42 0.119(4) 0.087(3) 0.062(2) 0.001(2) 0.026(2) 0.025(3)
C43 0.088(3) 0.246(9) 0.093(4) -0.107(5) 0.007(3) -0.015(4)
C44 0.061(3) 0.327(12) 0.132(5) -0.151(7) -0.001(3) 0.003(5)
C45 0.073(3) 0.135(5) 0.105(4) -0.040(3) -0.020(3) 0.026(3)
O5 0.0644(17) 0.101(2) 0.112(2) -0.0188(19) 0.0041(16) 0.0311(16)
C51 0.089(4) 0.086(4) 0.227(8) -0.016(5) 0.038(4) 0.007(3)
C52 0.147(6) 0.085(4) 0.187(7) -0.003(4) -0.014(5) 0.011(4)
C53 0.083(4) 0.092(4) 0.283(10) 0.002(6) -0.016(5) 0.030(3)
C54 0.114(5) 0.103(4) 0.160(6) -0.014(4) -0.013(4) 0.028(4)
C55 0.157(6) 0.123(5) 0.151(6) 0.013(5) 0.085(5) 0.007(5)
O6 0.181(8) 0.130(7) 0.282(11) 0.000 0.053(7) 0.000
C61 0.063(5) 0.078(7) 0.163(11) 0.007(7) 0.013(6) 0.008(5)
C62 0.088(4) 0.137(6) 0.158(6) -0.028(5) 0.016(4) -0.023(4)
C63 0.182(10) 0.021(3) 0.231(12) 0.000 0.041(8) 0.000
C64 0.098(8) 0.123(10) 0.105(8) -0.004(7) 0.020(6) -0.057(7)

loop_
_atom_type_symbol
_atom_type_description
_atom_type_scat_dispersion_real
_atom_type_scat_dispersion_imag
_atom_type_scat_source
C C 0.0033 0.0016 'International Tables Vol C Tables 4.2.6.8 and 6.1.1.4'
H H 0.0000 0.0000 'International Tables Vol C Tables 4.2.6.8 and 6.1.1.4'
B B 0.0013 0.0007 'International Tables Vol C Tables 4.2.6.8 and 6.1.1.4'
O O 0.0106 0.0060 'International Tables Vol C Tables 4.2.6.8 and 6.1.1.4'
K K 0.2009 0.2494 'International Tables Vol C Tables 4.2.6.8 and 6.1.1.4'
Yb Yb -0.3850 5.5486 'International Tables Vol C Tables 4.2.6.8 and 6.1.1.4'

loop_
_geom_angle_atom_site_label_1
_geom_angle_atom_site_label_2
_geom_angle_atom_site_label_3
_geom_angle
_geom_angle_site_symmetry_1
_geom_angle_site_symmetry_3
_geom_angle_publ_flag
B2 Yb B2 121.07(13) 2_757 . ?
B2 Yb B1 106.91(9) 2_757 . ?
B2 Yb B1 103.86(9) . . ?
B2 Yb B1 103.86(9) 2_757 2_757 ?
B2 Yb B1 106.91(9) . 2_757 ?
B1 Yb B1 114.74(13) . 2_757 ?
B2 Yb C21 96.87(8) 2_757 . ?
B2 Yb C21 31.75(8) . . ?
B1 Yb C21 134.16(8) . . ?
B1 Yb C21 95.99(9) 2_757 . ?
B2 Yb C21 31.75(8) 2_757 2_757 ?
B2 Yb C21 96.87(8) . 2_757 ?
B1 Yb C21 95.99(8) . 2_757 ?
B1 Yb C21 134.16(8) 2_757 2_757 ?
C21 Yb C21 84.05(10) . 2_757 ?
B2 Yb K 134.80(6) 2_757 . ?
B2 Yb K 51.51(6) . . ?
B1 Yb K 52.56(6) . . ?
B1 Yb K 121.18(6) 2_757 . ?
C21 Yb K 82.88(5) . . ?
C21 Yb K 104.37(5) 2_757 . ?
B2 Yb K 51.51(6) 2_757 2_757 ?
B2 Yb K 134.80(6) . 2_757 ?
B1 Yb K 121.18(6) . 2_757 ?
B1 Yb K 52.56(6) 2_757 2_757 ?
C21 Yb K 104.37(5) . 2_757 ?
C21 Yb K 82.88(5) 2_757 2_757 ?
K Yb K 170.41(2) . 2_757 ?
B2 Yb H21 82.6(7) 2_757 . ?
B2 Yb H21 48.4(7) . . ?
B1 Yb H21 148.4(7) . . ?
B1 Yb H21 91.0(6) 2_757 . ?
C21 Yb H21 16.7(6) . . ?
C21 Yb H21 76.1(7) 2_757 . ?
K Yb H21 99.1(7) . . ?
K Yb H21 88.7(7) 2_757 . ?
B2 Yb H1A 132.4(7) 2_757 . ?
B2 Yb H1A 88.5(7) . . ?
B1 Yb H1A 25.5(7) . . ?
B1 Yb H1A 101.1(7) 2_757 . ?
C21 Yb H1A 120.1(7) . . ?
C21 Yb H1A 118.5(7) 2_757 . ?
K Yb H1A 39.6(7) . . ?
K Yb H1A 131.3(7) 2_757 . ?
H21 Yb H1A 136.8(10) . . ?
B2 Yb H2A 110.0(8) 2_757 . ?
B2 Yb H2A 25.0(8) . . ?
B1 Yb H2A 87.4(8) . . ?
B1 Yb H2A 131.6(8) 2_757 . ?
C21 Yb H2A 47.3(8) . . ?
C21 Yb H2A 80.0(8) 2_757 . ?
K Yb H2A 41.2(8) . . ?
K Yb H2A 148.0(8) 2_757 . ?
H21 Yb H2A 61.1(10) . . ?
H1A Yb H2A 80.6(11) . . ?
B2 Yb H2B 144.7(8) 2_757 . ?
B2 Yb H2B 26.1(8) . . ?
B1 Yb H2B 98.5(9) . . ?
B1 Yb H2B 86.7(9) 2_757 . ?
C21 Yb H2B 48.1(8) . . ?
C21 Yb H2B 123.0(8) 2_757 . ?
K Yb H2B 50.0(9) . . ?
K Yb H2B 131.0(9) 2_757 . ?
H21 Yb H2B 63.4(10) . . ?
H1A Yb H2B 76.0(11) . . ?
H2A Yb H2B 46.3(11) . . ?
B2 Yb H1B 89.7(8) 2_757 . ?
B2 Yb H1B 99.7(8) . . ?
B1 Yb H1B 24.2(9) . . ?
B1 Yb H1B 137.2(9) 2_757 . ?
C21 Yb H1B 122.9(9) . . ?
C21 Yb H1B 72.7(9) 2_757 . ?
K Yb H1B 55.4(8) . . ?
K Yb H1B 122.7(8) 2_757 . ?
H21 Yb H1B 131.3(11) . . ?
H1A Yb H1B 46.1(11) . . ?
H2A Yb H1B 77.2(11) . . ?
H2B Yb H1B 105.4(13) . . ?
C11 B1 C15 106.3(2) . . ?
C11 B1 Yb 95.01(16) . . ?
C15 B1 Yb 157.4(2) . . ?
C11 B1 K 157.8(2) . . ?
C15 B1 K 77.58(15) . . ?
Yb B1 K 85.55(8) . . ?
C11 B1 H1A 108.4(15) . . ?
C15 B1 H1A 114.8(14) . . ?
Yb B1 H1A 63.5(14) . . ?
K B1 H1A 52.2(14) . . ?
C11 B1 H1B 113.1(17) . . ?
C15 B1 H1B 107.6(16) . . ?
Yb B1 H1B 55.6(16) . . ?
K B1 H1B 85.5(17) . . ?
H1A B1 H1B 107(2) . . ?
C18 C11 C12 114.1(3) . . ?
C18 C11 B1 108.2(3) . . ?
C12 C11 B1 109.3(2) . . ?
C18 C11 H11 103(2) . . ?
C12 C11 H11 107.8(19) . . ?
B1 C11 H11 114(2) . . ?
C13 C12 C11 115.3(3) . . ?
C13 C12 H12A 108.4 . . ?
C11 C12 H12A 108.4 . . ?
C13 C12 H12B 108.4 . . ?
C11 C12 H12B 108.4 . . ?
H12A C12 H12B 107.5 . . ?
C14 C13 C12 114.7(3) . . ?
C14 C13 H13A 108.6 . . ?
C12 C13 H13A 108.6 . . ?
C14 C13 H13B 108.6 . . ?
C12 C13 H13B 108.6 . . ?
H13A C13 H13B 107.6 . . ?
C13 C14 C15 115.6(3) . . ?
C13 C14 H14A 108.4 . . ?
C15 C14 H14A 108.4 . . ?
C13 C14 H14B 108.4 . . ?
C15 C14 H14B 108.4 . . ?
H14A C14 H14B 107.4 . . ?
C16 C15 C14 113.6(3) . . ?
C16 C15 B1 110.5(3) . . ?
C14 C15 B1 107.6(2) . . ?
C16 C15 K 101.8(2) . . ?
C14 C15 K 140.5(2) . . ?
B1 C15 K 73.78(14) . . ?
C16 C15 H15 107.0(17) . . ?
C14 C15 H15 105.4(17) . . ?
B1 C15 H15 112.8(17) . . ?
K C15 H15 45.0(17) . . ?
C15 C16 C17 115.3(3) . . ?
C15 C16 H16A 108.5 . . ?
C17 C16 H16A 108.5 . . ?
C15 C16 H16B 108.5 . . ?
C17 C16 H16B 108.5 . . ?
H16A C16 H16B 107.5 . . ?
C16 C17 C18 114.5(3) . . ?
C16 C17 H17A 108.6 . . ?
C18 C17 H17A 108.6 . . ?
C16 C17 H17B 108.6 . . ?
C18 C17 H17B 108.6 . . ?
H17A C17 H17B 107.6 . . ?
C17 C18 C11 114.4(3) . . ?
C17 C18 H18A 108.7 . . ?
C11 C18 H18A 108.7 . . ?
C17 C18 H18B 108.7 . . ?
C11 C18 H18B 108.7 . . ?
H18A C18 H18B 107.6 . . ?
C21 B2 C25 105.2(2) . . ?
C21 B2 Yb 86.92(14) . . ?
C25 B2 Yb 167.4(2) . . ?
C21 B2 K 168.10(17) . . ?
C25 B2 K 81.66(15) . . ?
Yb B2 K 86.99(8) . . ?
C21 B2 H2A 109.5(16) . . ?
C25 B2 H2A 116.8(15) . . ?
Yb B2 H2A 60.4(15) . . ?
K B2 H2A 58.7(16) . . ?
C21 B2 H2B 109.1(18) . . ?
C25 B2 H2B 112.1(18) . . ?
Yb B2 H2B 59.5(18) . . ?
K B2 H2B 76.3(18) . . ?
H2A B2 H2B 104(2) . . ?
C22 C21 C28 113.7(2) . . ?
C22 C21 B2 109.6(2) . . ?
C28 C21 B2 108.6(2) . . ?
C22 C21 Yb 119.69(19) . . ?
C28 C21 Yb 125.85(18) . . ?
B2 C21 Yb 61.33(13) . . ?
C22 C21 H21 106.9(17) . . ?
C28 C21 H21 105.2(18) . . ?
B2 C21 H21 112.7(18) . . ?
Yb C21 H21 51.6(18) . . ?
C21 C22 C23 115.4(2) . . ?
C21 C22 H22A 108.4 . . ?
C23 C22 H22A 108.4 . . ?
C21 C22 H22B 108.4 . . ?
C23 C22 H22B 108.4 . . ?
H22A C22 H22B 107.5 . . ?
C24 C23 C22 114.7(2) . . ?
C24 C23 H23A 108.6 . . ?
C22 C23 H23A 108.6 . . ?
C24 C23 H23B 108.6 . . ?
C22 C23 H23B 108.6 . . ?
H23A C23 H23B 107.6 . . ?
C23 C24 C25 115.7(3) . . ?
C23 C24 H24A 108.4 . . ?
C25 C24 H24A 108.4 . . ?
C23 C24 H24B 108.4 . . ?
C25 C24 H24B 108.4 . . ?
H24A C24 H24B 107.4 . . ?
C24 C25 C26 113.7(3) . . ?
C24 C25 B2 108.2(2) . . ?
C26 C25 B2 109.9(2) . . ?
C24 C25 K 129.7(2) . . ?
C26 C25 K 113.74(19) . . ?
B2 C25 K 69.72(14) . . ?
C24 C25 H25 104.0(18) . . ?
C26 C25 H25 108.5(18) . . ?
B2 C25 H25 112.5(18) . . ?
K C25 H25 44.4(18) . . ?
C27 C26 C25 115.4(3) . . ?
C27 C26 H26A 108.4 . . ?
C25 C26 H26A 108.4 . . ?
C27 C26 H26B 108.4 . . ?
C25 C26 H26B 108.4 . . ?
H26A C26 H26B 107.5 . . ?
C26 C27 C28 114.0(3) . . ?
C26 C27 H27A 108.8 . . ?
C28 C27 H27A 108.8 . . ?
C26 C27 H27B 108.8 . . ?
C28 C27 H27B 108.8 . . ?
H27A C27 H27B 107.7 . . ?
C27 C28 C21 115.2(3) . . ?
C27 C28 H28A 108.5 . . ?
C21 C28 H28A 108.5 . . ?
C27 C28 H28B 108.5 . . ?
C21 C28 H28B 108.5 . . ?
H28A C28 H28B 107.5 . . ?
O3 K O4 82.46(8) . . ?
O3 K O5 162.81(10) . . ?
O4 K O5 84.27(10) . . ?
O3 K B2 91.03(8) . . ?
O4 K B2 158.83(9) . . ?
O5 K B2 97.53(9) . . ?
O3 K B1 93.44(8) . . ?
O4 K B1 117.11(8) . . ?
O5 K B1 102.32(10) . . ?
B2 K B1 83.25(7) . . ?
O3 K C15 83.71(8) . . ?
O4 K C15 89.11(8) . . ?
O5 K C15 106.98(10) . . ?
B2 K C15 110.26(7) . . ?
B1 K C15 28.64(7) . . ?
O3 K C25 89.94(8) . . ?
O4 K C25 130.75(8) . . ?
O5 K C25 90.50(9) . . ?
B2 K C25 28.62(7) . . ?
B1 K C25 111.85(7) . . ?
C15 K C25 138.46(7) . . ?
O3 K Yb 95.69(5) . . ?
O4 K Yb 158.95(7) . . ?
O5 K Yb 100.60(8) . . ?
B2 K Yb 41.50(5) . . ?
B1 K Yb 41.89(5) . . ?
C15 K Yb 69.86(5) . . ?
C25 K Yb 70.03(5) . . ?
O3 K H15 71.9(7) . . ?
O4 K H15 77.5(7) . . ?
O5 K H15 115.6(7) . . ?
B2 K H15 119.6(7) . . ?
B1 K H15 42.9(7) . . ?
C15 K H15 15.7(7) . . ?
C25 K H15 145.0(7) . . ?
Yb K H15 82.0(7) . . ?
O3 K H1A 111.5(7) . . ?
O4 K H1A 126.4(6) . . ?
O5 K H1A 85.2(7) . . ?
B2 K H1A 74.8(6) . . ?
B1 K H1A 20.2(6) . . ?
C15 K H1A 45.2(6) . . ?
C25 K H1A 101.7(6) . . ?
Yb K H1A 35.4(6) . . ?
H15 K H1A 60.7(9) . . ?
O3 K H2A 75.5(7) . . ?
O4 K H2A 157.0(7) . . ?
O5 K H2A 115.9(7) . . ?
B2 K H2A 20.6(6) . . ?
B1 K H2A 71.2(6) . . ?
C15 K H2A 94.7(6) . . ?
C25 K H2A 44.3(6) . . ?
Yb K H2A 34.0(6) . . ?
H15 K H2A 101.2(9) . . ?
H1A K H2A 69.3(9) . . ?
O3 K H25 93.5(7) . . ?
O4 K H25 116.9(7) . . ?
O5 K H25 82.8(7) . . ?
B2 K H25 43.2(7) . . ?
B1 K H25 126.0(7) . . ?
C15 K H25 153.4(7) . . ?
C25 K H25 15.0(7) . . ?
Yb K H25 84.1(7) . . ?
H15 K H25 158.6(9) . . ?
H1A K H25 113.7(9) . . ?
H2A K H25 59.1(9) . . ?
C34 O3 C31 106.4(3) . . ?
C34 O3 K 136.9(2) . . ?
C31 O3 K 116.4(2) . . ?
O3 C31 C32 106.2(4) . . ?
O3 C31 H31A 110.5 . . ?
C32 C31 H31A 110.5 . . ?
O3 C31 H31B 110.5 . . ?
C32 C31 H31B 110.5 . . ?
H31A C31 H31B 108.7 . . ?
C31 C32 C33 105.5(4) . . ?
C31 C32 H32A 110.6 . . ?
C33 C32 H32A 110.6 . . ?
C31 C32 H32B 110.6 . . ?
C33 C32 H32B 110.6 . . ?
H32A C32 H32B 108.8 . . ?
C34 C33 C32 105.4(4) . . ?
C34 C33 H33A 110.7 . . ?
C32 C33 H33A 110.7 . . ?
C34 C33 H33B 110.7 . . ?
C32 C33 H33B 110.7 . . ?
H33A C33 H33B 108.8 . . ?
C34 C35 H35A 109.5 . . ?
C34 C35 H35B 109.5 . . ?
H35A C35 H35B 109.5 . . ?
C34 C35 H35C 109.5 . . ?
H35A C35 H35C 109.5 . . ?
H35B C35 H35C 109.5 . . ?
O3 C34 C35 108.7(3) . . ?
O3 C34 C33 104.8(3) . . ?
C35 C34 C33 116.9(4) . . ?
O3 C34 H34 108.7 . . ?
C35 C34 H34 108.7 . . ?
C33 C34 H34 108.7 . . ?
C44 O4 C41 109.8(3) . . ?
C44 O4 K 131.6(3) . . ?
C41 O4 K 116.8(2) . . ?
O4 C41 C42 106.8(4) . . ?
O4 C41 H41A 110.4 . . ?
C42 C41 H41A 110.4 . . ?
O4 C41 H41B 110.4 . . ?
C42 C41 H41B 110.4 . . ?
H41A C41 H41B 108.6 . . ?
C43 C42 C41 105.2(4) . . ?
C43 C42 H42A 110.7 . . ?
C41 C42 H42A 110.7 . . ?
C43 C42 H42B 110.7 . . ?
C41 C42 H42B 110.7 . . ?
H42A C42 H42B 108.8 . . ?
C42 C43 C44 105.2(4) . . ?
C42 C43 H43A 110.7 . . ?
C44 C43 H43A 110.7 . . ?
C42 C43 H43B 110.7 . . ?
C44 C43 H43B 110.7 . . ?
H43A C43 H43B 108.8 . . ?
C45 C44 O4 120.3(6) . . ?
C45 C44 C43 123.1(6) . . ?
O4 C44 C43 107.8(4) . . ?
C45 C44 H44 99.9 . . ?
O4 C44 H44 99.9 . . ?
C43 C44 H44 99.9 . . ?
C44 C45 H45A 109.5 . . ?
C44 C45 H45B 109.5 . . ?
H45A C45 H45B 109.5 . . ?
C44 C45 H45C 109.5 . . ?
H45A C45 H45C 109.5 . . ?
H45B C45 H45C 109.5 . . ?
C54 O5 C51 103.2(5) . . ?
C54 O5 K 129.3(3) . . ?
C51 O5 K 115.9(3) . . ?
C52 C51 O5 107.5(5) . . ?
C52 C51 H51A 110.2 . . ?
O5 C51 H51A 110.2 . . ?
C52 C51 H51B 110.2 . . ?
O5 C51 H51B 110.2 . . ?
H51A C51 H51B 108.5 . . ?
C51 C52 C53 106.3(6) . . ?
C51 C52 H52A 110.5 . . ?
C53 C52 H52A 110.5 . . ?
C51 C52 H52B 110.5 . . ?
C53 C52 H52B 110.5 . . ?
H52A C52 H52B 108.7 . . ?
C54 C53 C52 103.5(6) . . ?
C54 C53 H53A 111.1 . . ?
C52 C53 H53A 111.1 . . ?
C54 C53 H53B 111.1 . . ?
C52 C53 H53B 111.1 . . ?
H53A C53 H53B 109.0 . . ?
O5 C54 C53 107.9(6) . . ?
O5 C54 C55 103.6(6) . . ?
C53 C54 C55 113.3(7) . . ?
O5 C54 H54 110.6 . . ?
C53 C54 H54 110.6 . . ?
C55 C54 H54 110.6 . . ?
C54 C55 H55A 109.5 . . ?
C54 C55 H55B 109.5 . . ?
H55A C55 H55B 109.5 . . ?
C54 C55 H55C 109.5 . . ?
H55A C55 H55C 109.5 . . ?
H55B C55 H55C 109.5 . . ?
C64 O6 C64 52.9(11) 2_657 . ?
C64 O6 C61 60.5(7) 2_657 2_657 ?
C64 O6 C61 95.5(7) . 2_657 ?
C64 O6 C61 95.5(7) 2_657 . ?
C64 O6 C61 60.5(7) . . ?
C61 O6 C61 154.3(9) 2_657 . ?
C62 C61 C64 59.1(7) . . ?
C62 C61 O6 106.8(8) . . ?
C64 C61 O6 51.7(5) . . ?
C61 C62 C64 74.3(8) . . ?
C61 C62 C63 106.2(7) . . ?
C64 C62 C63 37.4(6) . . ?
C64 C63 C64 69.4(10) . 2_657 ?
C64 C63 C62 94.3(6) . 2_657 ?
C64 C63 C62 50.1(6) 2_657 2_657 ?
C64 C63 C62 50.1(6) . . ?
C64 C63 C62 94.3(6) 2_657 . ?
C62 C63 C62 139.7(6) 2_657 . ?
C63 C64 C64 55.3(5) . 2_657 ?
C63 C64 C62 92.5(8) . . ?
C64 C64 C62 111.6(13) 2_657 . ?
C63 C64 O6 118.9(8) . . ?
C64 C64 O6 63.6(5) 2_657 . ?
C62 C64 O6 110.2(10) . . ?
C63 C64 C61 129.9(10) . . ?
C64 C64 C61 107.5(11) 2_657 . ?
C62 C64 C61 46.6(6) . . ?
O6 C64 C61 67.8(7) . . ?

loop_
_geom_bond_atom_site_label_1
_geom_bond_atom_site_label_2
_geom_bond_distance
_geom_bond_site_symmetry_2
_geom_bond_publ_flag
Yb B2 2.705(3) 2_757 ?
Yb B2 2.705(3) . ?
Yb B1 2.731(3) . ?
Yb B1 2.731(3) 2_757 ?
Yb C21 3.079(3) . ?
Yb C21 3.079(3) 2_757 ?
Yb K 4.0775(6) . ?
Yb K 4.0775(6) 2_757 ?
Yb H21 2.60(3) . ?
Yb H1A 2.44(3) . ?
Yb H2A 2.36(3) . ?
Yb H2B 2.34(4) . ?
Yb H1B 2.29(3) . ?
B1 C11 1.616(4) . ?
B1 C15 1.621(4) . ?
B1 K 3.247(3) . ?
B1 H1A 1.18(3) . ?
B1 H1B 1.14(4) . ?
C11 C18 1.540(5) . ?
C11 C12 1.546(5) . ?
C11 H11 0.98(3) . ?
C12 C13 1.537(5) . ?
C12 H12A 0.9800 . ?
C12 H12B 0.9800 . ?
C13 C14 1.526(5) . ?
C13 H13A 0.9800 . ?
C13 H13B 0.9800 . ?
C14 C15 1.531(4) . ?
C14 H14A 0.9800 . ?
C14 H14B 0.9800 . ?
C15 C16 1.524(5) . ?
C15 K 3.303(3) . ?
C15 H15 1.03(3) . ?
C16 C17 1.531(7) . ?
C16 H16A 0.9800 . ?
C16 H16B 0.9800 . ?
C17 C18 1.534(6) . ?
C17 H17A 0.9800 . ?
C17 H17B 0.9800 . ?
C18 H18A 0.9800 . ?
C18 H18B 0.9800 . ?
B2 C21 1.622(4) . ?
B2 C25 1.632(4) . ?
B2 K 3.196(3) . ?
B2 H2A 1.15(3) . ?
B2 H2B 1.20(3) . ?
C21 C22 1.536(4) . ?
C21 C28 1.538(4) . ?
C21 H21 0.95(3) . ?
C22 C23 1.537(4) . ?
C22 H22A 0.9800 . ?
C22 H22B 0.9800 . ?
C23 C24 1.525(5) . ?
C23 H23A 0.9800 . ?
C23 H23B 0.9800 . ?
C24 C25 1.539(4) . ?
C24 H24A 0.9800 . ?
C24 H24B 0.9800 . ?
C25 C26 1.539(5) . ?
C25 K 3.371(3) . ?
C25 H25 1.01(3) . ?
C26 C27 1.508(5) . ?
C26 H26A 0.9800 . ?
C26 H26B 0.9800 . ?
C27 C28 1.536(4) . ?
C27 H27A 0.9800 . ?
C27 H27B 0.9800 . ?
C28 H28A 0.9800 . ?
C28 H28B 0.9800 . ?
K O3 2.701(2) . ?
K O4 2.723(2) . ?
K O5 2.742(3) . ?
K H15 2.68(3) . ?
K H1A 2.69(3) . ?
K H2A 2.78(3) . ?
K H25 2.74(3) . ?
O3 C34 1.420(4) . ?
O3 C31 1.443(5) . ?
C31 C32 1.453(7) . ?
C31 H31A 0.9800 . ?
C31 H31B 0.9800 . ?
C32 C33 1.508(7) . ?
C32 H32A 0.9800 . ?
C32 H32B 0.9800 . ?
C33 C34 1.490(6) . ?
C33 H33A 0.9800 . ?
C33 H33B 0.9800 . ?
C35 C34 1.482(6) . ?
C35 H35A 0.9700 . ?
C35 H35B 0.9700 . ?
C35 H35C 0.9700 . ?
C34 H34 0.9900 . ?
O4 C44 1.375(6) . ?
O4 C41 1.442(5) . ?
C41 C42 1.464(6) . ?
C41 H41A 0.9800 . ?
C41 H41B 0.9800 . ?
C42 C43 1.459(8) . ?
C42 H42A 0.9800 . ?
C42 H42B 0.9800 . ?
C43 C44 1.499(6) . ?
C43 H43A 0.9800 . ?
C43 H43B 0.9800 . ?
C44 C45 1.342(8) . ?
C44 H44 0.9898 . ?
C45 H45A 0.9700 . ?
C45 H45B 0.9700 . ?
C45 H45C 0.9700 . ?
O5 C54 1.407(7) . ?
O5 C51 1.542(8) . ?
C51 C52 1.415(9) . ?
C51 H51A 0.9800 . ?
C51 H51B 0.9800 . ?
C52 C53 1.495(10) . ?
C52 H52A 0.9800 . ?
C52 H52B 0.9800 . ?
C53 C54 1.445(8) . ?
C53 H53A 0.9800 . ?
C53 H53B 0.9800 . ?
C54 C55 1.477(9) . ?
C54 H54 0.9900 . ?
C55 H55A 0.9700 . ?
C55 H55B 0.9700 . ?
C55 H55C 0.9700 . ?
O6 C64 1.476(13) 2_657 ?
O6 C64 1.476(13) . ?
O6 C61 1.741(11) 2_657 ?
O6 C61 1.741(11) . ?
C61 C62 1.234(12) . ?
C61 C64 1.636(17) . ?
C62 C64 1.458(12) . ?
C62 C63 1.899(7) . ?
C63 C64 1.155(14) . ?
C63 C64 1.155(14) 2_657 ?
C63 C62 1.899(7) 2_657 ?
C64 C64 1.31(2) 2_657 ?

loop_
_cod_changelog_entry_id
_cod_changelog_entry_author
_cod_changelog_entry_date
_cod_changelog_entry_text
1 'Vaitkus, Antanas' 2024-11-21T17:51:22+02:00
;
 Changed the '_atom_site_type_symbol' data values for atom sites 'H21', 'H11',
 'H1A', 'H2A', 'H2B', 'H1B' from 'RA' to 'H' after consulting the original
 publication.
;
